data_7039660
loop_
_publ_author_name
'Korzeniak, Tomasz'
'Pinkowicz, Dawid'
'Nitek, Wojciech'
'Da\'nko, Tomasz'
'Pe\/lka, Robert'
'Sieklucka, Barbara'

_publ_section_title
;
 Photoswitchable CuMo(IV) and CuMo(IV) cyanido-bridged molecules.
;
_journal_issue 42
_journal_name_full 'Dalton transactions (Cambridge, England : 2003)'
_journal_page_first 16585
_journal_page_last 16595
_journal_paper_doi 10.1039/c6dt01957a
_journal_volume 45
_journal_year 2016
_chemical_formula_moiety 'C38 H50 Cu2 Mo N16 O9'
_chemical_formula_sum 'C38 H50 Cu2 Mo N16 O9'
_chemical_formula_weight 1097.96
_space_group_IT_number 14
_symmetry_cell_setting monoclinic
_symmetry_Int_Tables_number 14
_symmetry_space_group_name_Hall '-P 2yn'
_symmetry_space_group_name_H-M 'P 1 21/n 1'
_atom_sites_solution_hydrogens mixed
_audit_creation_date 2015-05-22T23:50:03-00:00
_audit_creation_method 'WinGX routine CIF_UPDATE'
_audit_update_record
;
2016-06-15 deposited with the CCDC.
2016-06-24 downloaded from the CCDC.
;
_cell_angle_alpha 90
_cell_angle_beta 113.588(2)
_cell_angle_gamma 90
_cell_formula_units_Z 4
_cell_length_a 18.4995(3)
_cell_length_b 13.45980(10)
_cell_length_c 20.4476(3)
_cell_measurement_reflns_used 31892
_cell_measurement_temperature 120(2)
_cell_measurement_theta_max 28.6951
_cell_measurement_theta_min 3.0078
_cell_volume 4666.04(13)
_computing_cell_refinement
;
        CrysAlisPro, Agilent Technologies,
        Version 1.171.37.33 (release 27-03-2014 CrysAlis171 .NET)
        (compiled Mar 27 2014,17:12:48)
;
_computing_data_collection
;
        CrysAlisPro, Agilent Technologies,
        Version 1.171.37.33 (release 27-03-2014 CrysAlis171 .NET)
        (compiled Mar 27 2014,17:12:48)
;
_computing_data_reduction
;
        CrysAlisPro, Agilent Technologies,
        Version 1.171.37.33 (release 27-03-2014 CrysAlis171 .NET)
        (compiled Mar 27 2014,17:12:48)
;
_computing_molecular_graphics 'Ortep for Windows (Farrugia, 2012)'
_computing_publication_material 'WinGX publication routines (Farrugia, 1999)'
_computing_structure_refinement 'SHELXL-2012 (Sheldrick, 2012)'
_computing_structure_solution 'SIR97 (Giacovazzo et al, 1997)'
_diffrn_ambient_environment N~2~
_diffrn_ambient_temperature 120(2)
_diffrn_detector 'CCD plate'
_diffrn_detector_area_resol_mean 10.3756
_diffrn_detector_type Atlas
_diffrn_measured_fraction_theta_full 0.998
_diffrn_measured_fraction_theta_max 0.943
_diffrn_measurement_device 'four-circle diffractometer'
_diffrn_measurement_device_type 'SuperNova, Dual, Cu at zero, Atlas'
_diffrn_measurement_method '\w scans'
_diffrn_orient_matrix_UB_11 -0.0282672
_diffrn_orient_matrix_UB_12 -0.0248842
_diffrn_orient_matrix_UB_13 0.0093966
_diffrn_orient_matrix_UB_21 -0.0142901
_diffrn_orient_matrix_UB_22 0.0464331
_diffrn_orient_matrix_UB_23 0.0061802
_diffrn_orient_matrix_UB_31 -0.0273412
_diffrn_orient_matrix_UB_32 0.0014864
_diffrn_orient_matrix_UB_33 -0.0361391
_diffrn_radiation_monochromator mirror
_diffrn_radiation_probe x-ray
_diffrn_radiation_type MoK\a
_diffrn_radiation_wavelength 0.71073
_diffrn_reflns_av_R_equivalents 0.0492
_diffrn_reflns_av_unetI/netI 0.0623
_diffrn_reflns_Laue_measured_fraction_full 0.998
_diffrn_reflns_Laue_measured_fraction_max 0.943
_diffrn_reflns_limit_h_max 23
_diffrn_reflns_limit_h_min -24
_diffrn_reflns_limit_k_max 18
_diffrn_reflns_limit_k_min -17
_diffrn_reflns_limit_l_max 27
_diffrn_reflns_limit_l_min -26
_diffrn_reflns_number 68179
_diffrn_reflns_point_group_measured_fraction_full 0.998
_diffrn_reflns_point_group_measured_fraction_max 0.943
_diffrn_reflns_theta_full 25.242
_diffrn_reflns_theta_max 28.695
_diffrn_reflns_theta_min 3.027
_diffrn_source 'SuperNova (Mo) X-ray Source'
_exptl_absorpt_coefficient_mu 1.237
_exptl_absorpt_correction_T_max 0.908
_exptl_absorpt_correction_T_min 0.798
_exptl_absorpt_correction_type gaussian
_exptl_absorpt_process_details
;
        CrysAlisPro, Agilent Technologies,
        Version 1.171.37.33 (release 27-03-2014 CrysAlis171 .NET)
        (compiled Mar 27 2014,17:12:48)
Numerical absorption correction based on gaussian integration over
                        a multifaceted crystal model
        Empirical absorption correction using spherical harmonics,
 implemented in SCALE3 ABSPACK scaling algorithm.
;
_exptl_crystal_colour green
_exptl_crystal_density_diffrn 1.563
_exptl_crystal_description prism
_exptl_crystal_F_000 2248
_exptl_crystal_size_max 0.269
_exptl_crystal_size_mid 0.187
_exptl_crystal_size_min 0.091
_refine_diff_density_max 2.298
_refine_diff_density_min -0.588
_refine_diff_density_rms 0.083
_refine_ls_extinction_method none
_refine_ls_goodness_of_fit_ref 1.064
_refine_ls_hydrogen_treatment mixed
_refine_ls_matrix_type full
_refine_ls_number_parameters 667
_refine_ls_number_reflns 11351
_refine_ls_number_restraints 0
_refine_ls_restrained_S_all 1.064
_refine_ls_R_factor_all 0.0405
_refine_ls_R_factor_gt 0.0308
_refine_ls_shift/su_max 0.002
_refine_ls_shift/su_mean 0
_refine_ls_structure_factor_coef Fsqd
_refine_ls_weighting_details
;
 w=1/[\s^2^(Fo^2^)+(0.0353P)^2^+4.5168P]
 where P=(Fo^2^+2Fc^2^)/3
;
_refine_ls_weighting_scheme calc
_refine_ls_wR_factor_gt 0.0766
_refine_ls_wR_factor_ref 0.0827
_reflns_Friedel_coverage 0
_reflns_number_gt 9681
_reflns_number_total 11351
_reflns_threshold_expression 'I > 2\s(I)'
_cod_data_source_file c6dt01957a2.cif
_cod_data_source_block tk_cul10mo4b_120
_cod_depositor_comments 'Adding full bibliography for 7039660--7039661.cif.'
_cod_original_cell_volume 4666.03(13)
_cod_original_sg_symbol_H-M 'P 21/n'
_cod_database_code 7039660
_shelx_estimated_absorpt_t_min 0.732
_shelx_estimated_absorpt_t_max 0.896
_shelxl_version_number 2012-9

loop_
_symmetry_equiv_pos_as_xyz
'x, y, z'
'-x+1/2, y+1/2, -z+1/2'
'-x, -y, -z'
'x-1/2, -y-1/2, z-1/2'

loop_
_atom_site_label
_atom_site_type_symbol
_atom_site_fract_x
_atom_site_fract_y
_atom_site_fract_z
_atom_site_U_iso_or_equiv
_atom_site_adp_type
_atom_site_occupancy
_atom_site_site_symmetry_order
_atom_site_calc_flag
_atom_site_refinement_flags_posn
_atom_site_refinement_flags_adp
Mo1 Mo 0.45990(2) 0.70780(2) 0.18131(2) 0.00907(5) Uani 1 1 d . .
Cu1 Cu 0.21466(2) 0.78866(2) 0.24219(2) 0.01528(7) Uani 1 1 d . .
Cu2 Cu 0.74302(2) 0.61304(2) 0.19506(2) 0.01242(6) Uani 1 1 d . .
C11 C 0.41997(13) 0.85530(15) 0.14069(11) 0.0152(4) Uani 1 1 d . .
N11 N 0.39779(13) 0.93316(14) 0.11924(11) 0.0247(4) Uani 1 1 d . .
C12 C 0.52661(12) 0.81195(15) 0.26380(11) 0.0139(4) Uani 1 1 d . .
N12 N 0.56321(11) 0.86585(14) 0.30843(10) 0.0202(4) Uani 1 1 d . .
C13 C 0.58317(12) 0.67823(15) 0.20821(10) 0.0128(4) Uani 1 1 d . .
N13 N 0.64833(10) 0.66063(13) 0.22196(9) 0.0157(4) Uani 1 1 d . .
C14 C 0.47794(12) 0.72467(15) 0.08321(11) 0.0140(4) Uani 1 1 d . .
N14 N 0.48601(12) 0.73350(14) 0.03063(10) 0.0197(4) Uani 1 1 d . .
C15 C 0.37557(12) 0.73869(15) 0.22723(11) 0.0139(4) Uani 1 1 d . .
N15 N 0.32838(11) 0.75531(13) 0.24903(10) 0.0165(4) Uani 1 1 d . .
C16 C 0.49452(12) 0.61951(15) 0.27793(11) 0.0149(4) Uani 1 1 d . .
N16 N 0.51397(12) 0.57470(15) 0.33002(11) 0.0224(4) Uani 1 1 d . .
C17 C 0.46061(12) 0.55473(15) 0.14933(11) 0.0139(4) Uani 1 1 d . .
N17 N 0.46590(11) 0.47392(14) 0.13291(10) 0.0201(4) Uani 1 1 d . .
C18 C 0.34296(13) 0.68091(15) 0.09954(11) 0.0152(4) Uani 1 1 d . .
N18 N 0.28072(11) 0.66928(14) 0.05618(10) 0.0211(4) Uani 1 1 d . .
N21 N 0.19064(11) 0.88281(13) 0.16005(11) 0.0197(4) Uani 1 1 d . .
C22 C 0.19221(14) 0.86674(18) 0.09649(14) 0.0246(5) Uani 1 1 d . .
H22 H 0.2133 0.8059 0.0883 0.029 Uiso 1 1 calc R U
C23 C 0.16399(16) 0.9360(2) 0.04153(15) 0.0322(6) Uani 1 1 d . .
H23 H 0.165 0.9224 -0.0037 0.039 Uiso 1 1 calc R U
C24 C 0.13436(16) 1.02534(19) 0.05403(16) 0.0334(6) Uani 1 1 d . .
H24 H 0.1132 1.0731 0.017 0.04 Uiso 1 1 calc R U
C25 C 0.13602(15) 1.04407(18) 0.12106(15) 0.0288(6) Uani 1 1 d . .
H25 H 0.1177 1.1057 0.1312 0.035 Uiso 1 1 calc R U
C26 C 0.16465(13) 0.97202(16) 0.17291(14) 0.0228(5) Uani 1 1 d . .
C27 C 0.17503(13) 0.98563(17) 0.24707(14) 0.0239(5) Uani 1 1 d . .
H27 H 0.1597 1.0459 0.2621 0.029 Uiso 1 1 calc R U
N28 N 0.20498(11) 0.91529(14) 0.29089(11) 0.0205(4) Uani 1 1 d . .
C29 C 0.22411(15) 0.92948(18) 0.36726(14) 0.0269(5) Uani 1 1 d . .
H29A H 0.195 0.988 0.3733 0.032 Uiso 1 1 calc R U
H29B H 0.2812 0.9436 0.3921 0.032 Uiso 1 1 calc R U
C30 C 0.20395(14) 0.84054(19) 0.40154(13) 0.0253(5) Uani 1 1 d . .
H30A H 0.1465 0.8283 0.3779 0.03 Uiso 1 1 calc R U
H30B H 0.2166 0.8559 0.4523 0.03 Uiso 1 1 calc R U
C31 C 0.24756(14) 0.74614(19) 0.39752(12) 0.0239(5) Uani 1 1 d . .
H31A H 0.3046 0.7604 0.4134 0.029 Uiso 1 1 calc R U
H31B H 0.2411 0.695 0.4295 0.029 Uiso 1 1 calc R U
N32 N 0.21602(11) 0.70922(13) 0.32414(10) 0.0172(4) Uani 1 1 d . .
C33 C 0.18059(13) 0.62627(16) 0.30904(12) 0.0183(4) Uani 1 1 d . .
H33 H 0.1771 0.5851 0.3454 0.022 Uiso 1 1 calc R U
C34 C 0.14529(12) 0.59573(16) 0.23410(12) 0.0159(4) Uani 1 1 d . .
C35 C 0.10798(14) 0.50550(17) 0.21291(13) 0.0206(5) Uani 1 1 d . .
H35 H 0.105 0.4596 0.247 0.025 Uiso 1 1 calc R U
C36 C 0.07471(14) 0.48305(18) 0.14023(13) 0.0240(5) Uani 1 1 d . .
H36 H 0.0487 0.4214 0.1237 0.029 Uiso 1 1 calc R U
C37 C 0.08045(14) 0.55228(18) 0.09309(13) 0.0244(5) Uani 1 1 d . .
H37 H 0.0579 0.5391 0.0433 0.029 Uiso 1 1 calc R U
C38 C 0.11926(13) 0.64139(17) 0.11839(12) 0.0204(5) Uani 1 1 d . .
H38 H 0.1227 0.6884 0.0851 0.025 Uiso 1 1 calc R U
N39 N 0.15196(10) 0.66365(13) 0.18783(10) 0.0150(4) Uani 1 1 d . .
N41 N 0.81456(10) 0.56715(13) 0.29268(9) 0.0138(3) Uani 1 1 d . .
C42 C 0.84179(13) 0.61591(16) 0.35428(12) 0.0183(4) Uani 1 1 d . .
H42 H 0.8262 0.683 0.3548 0.022 Uiso 1 1 calc R U
C43 C 0.89217(14) 0.57284(17) 0.41795(12) 0.0228(5) Uani 1 1 d . .
H43 H 0.9094 0.6093 0.4613 0.027 Uiso 1 1 calc R U
C44 C 0.91673(14) 0.47644(17) 0.41717(12) 0.0230(5) Uani 1 1 d . .
H44 H 0.9524 0.4461 0.4598 0.028 Uiso 1 1 calc R U
C45 C 0.88871(13) 0.42416(17) 0.35329(12) 0.0190(4) Uani 1 1 d . .
H45 H 0.9051 0.3577 0.3514 0.023 Uiso 1 1 calc R U
C46 C 0.83651(12) 0.47078(15) 0.29262(11) 0.0141(4) Uani 1 1 d . .
C47 C 0.79467(12) 0.41849(15) 0.22546(11) 0.0150(4) Uani 1 1 d . .
H47 H 0.8065 0.3512 0.2197 0.018 Uiso 1 1 calc R U
N48 N 0.74192(10) 0.46575(13) 0.17495(9) 0.0150(4) Uani 1 1 d . .
C49 C 0.69049(14) 0.41208(17) 0.11015(12) 0.0216(5) Uani 1 1 d . .
H49A H 0.643 0.3887 0.1165 0.026 Uiso 1 1 calc R U
H49B H 0.7189 0.3528 0.104 0.026 Uiso 1 1 calc R U
C50 C 0.66510(14) 0.47476(17) 0.04353(12) 0.0210(5) Uani 1 1 d . .
H50A H 0.6298 0.4348 0.0025 0.025 Uiso 1 1 calc R U
H50B H 0.7123 0.4922 0.0345 0.025 Uiso 1 1 calc R U
C51 C 0.62274(13) 0.56956(16) 0.04729(12) 0.0185(4) Uani 1 1 d . .
H51A H 0.596 0.5981 -0.0011 0.022 Uiso 1 1 calc R U
H51B H 0.5821 0.5547 0.066 0.022 Uiso 1 1 calc R U
N52 N 0.67920(10) 0.64115(13) 0.09388(9) 0.0151(4) Uani 1 1 d . .
C53 C 0.68888(13) 0.72605(16) 0.07109(12) 0.0178(4) Uani 1 1 d . .
H53 H 0.6579 0.7465 0.0236 0.021 Uiso 1 1 calc R U
C54 C 0.74946(13) 0.79097(15) 0.12070(12) 0.0163(4) Uani 1 1 d . .
C55 C 0.76661(14) 0.88363(17) 0.10107(13) 0.0212(5) Uani 1 1 d . .
H55 H 0.7391 0.9079 0.0539 0.025 Uiso 1 1 calc R U
C56 C 0.82489(14) 0.94014(17) 0.15191(13) 0.0240(5) Uani 1 1 d . .
H56 H 0.8375 1.0044 0.1403 0.029 Uiso 1 1 calc R U
C57 C 0.86420(14) 0.90189(17) 0.21938(13) 0.0216(5) Uani 1 1 d . .
H57 H 0.9047 0.9391 0.2548 0.026 Uiso 1 1 calc R U
C58 C 0.84385(12) 0.80789(16) 0.23510(12) 0.0167(4) Uani 1 1 d . .
H58 H 0.8714 0.7819 0.2817 0.02 Uiso 1 1 calc R U
N59 N 0.78741(10) 0.75313(13) 0.18737(9) 0.0134(3) Uani 1 1 d . .
O1 O 0.50905(10) 0.28096(13) 0.10718(9) 0.0202(3) Uani 1 1 d . .
O2 O 0.12820(11) 0.60863(15) -0.04053(10) 0.0285(4) Uani 1 1 d . .
O3 O 0.38957(12) 0.12252(16) 0.05665(10) 0.0293(4) Uani 1 1 d . .
O4 O 0.59536(13) 0.08143(15) 0.30988(12) 0.0314(4) Uani 1 1 d . .
O5 O 0.01840(12) 0.71463(15) 0.26759(12) 0.0312(4) Uani 1 1 d . .
O6 O 0.48017(13) 0.35302(17) 0.33051(14) 0.0346(5) Uani 1 1 d . .
O7 O 0.05587(15) 0.23035(17) -0.03620(12) 0.0361(5) Uani 1 1 d . .
O8 O 0.51871(16) 0.7342(2) 0.44273(13) 0.0439(6) Uani 1 1 d . .
O9 O 0.36022(14) 0.89396(19) 0.54642(14) 0.0451(6) Uani 1 1 d . .
H1A H 0.4975(19) 0.337(3) 0.1112(17) 0.040(9) Uiso 1 1 d . .
H1B H 0.5130(17) 0.279(2) 0.0693(17) 0.026(8) Uiso 1 1 d . .
H2A H 0.170(2) 0.629(2) -0.0184(18) 0.039(9) Uiso 1 1 d . .
H2B H 0.119(2) 0.615(2) -0.0831(19) 0.041(9) Uiso 1 1 d . .
H3A H 0.397(2) 0.074(3) 0.0734(18) 0.040(10) Uiso 1 1 d . .
H3B H 0.4253(19) 0.161(2) 0.0796(17) 0.036(9) Uiso 1 1 d . .
H4A H 0.5785(19) 0.021(3) 0.3038(17) 0.042(9) Uiso 1 1 d . .
H4B H 0.560(3) 0.111(4) 0.285(2) 0.082(17) Uiso 1 1 d . .
H5A H 0.010(2) 0.732(3) 0.303(2) 0.066(13) Uiso 1 1 d . .
H5B H 0.019(2) 0.762(3) 0.243(2) 0.054(12) Uiso 1 1 d . .
H6A H 0.496(3) 0.411(4) 0.336(2) 0.076(14) Uiso 1 1 d . .
H6B H 0.500(2) 0.342(3) 0.367(2) 0.041(12) Uiso 1 1 d . .
H7A H 0.035(2) 0.239(3) -0.0147(19) 0.038(11) Uiso 1 1 d . .
H7B H 0.074(2) 0.288(3) -0.037(2) 0.066(13) Uiso 1 1 d . .
H8A H 0.520(2) 0.694(3) 0.420(2) 0.056(13) Uiso 1 1 d . .
H8B H 0.552(2) 0.777(3) 0.449(2) 0.050(11) Uiso 1 1 d . .
H9A H 0.370(2) 0.889(3) 0.586(2) 0.045(11) Uiso 1 1 d . .
H9B H 0.367(2) 0.950(3) 0.536(2) 0.067(14) Uiso 1 1 d . .

loop_
_atom_site_aniso_label
_atom_site_aniso_U_11
_atom_site_aniso_U_22
_atom_site_aniso_U_33
_atom_site_aniso_U_23
_atom_site_aniso_U_13
_atom_site_aniso_U_12
Mo1 0.00946(9) 0.00736(8) 0.01007(9) -0.00030(6) 0.00356(6) 0.00059(6)
Cu1 0.01645(13) 0.01108(13) 0.02082(14) -0.00048(10) 0.01012(11) 0.00131(9)
Cu2 0.01342(13) 0.01051(12) 0.01118(12) 0.00005(9) 0.00265(10) 0.00160(9)
C11 0.0183(10) 0.0136(10) 0.0143(10) -0.0011(8) 0.0072(8) -0.0002(8)
N11 0.0335(11) 0.0164(10) 0.0245(10) 0.0039(8) 0.0119(9) 0.0049(8)
C12 0.0142(10) 0.0134(10) 0.0156(10) 0.0013(8) 0.0074(8) 0.0024(8)
N12 0.0202(10) 0.0190(9) 0.0208(10) -0.0049(8) 0.0077(8) -0.0015(8)
C13 0.0182(11) 0.0093(9) 0.0103(9) -0.0004(7) 0.0050(8) -0.0009(8)
N13 0.0148(9) 0.0166(9) 0.0155(9) 0.0002(7) 0.0059(7) 0.0019(7)
C14 0.0128(10) 0.0117(9) 0.0152(10) -0.0005(8) 0.0032(8) 0.0016(8)
N14 0.0234(10) 0.0180(9) 0.0184(9) 0.0016(7) 0.0090(8) 0.0036(8)
C15 0.0143(10) 0.0092(9) 0.0157(10) 0.0010(8) 0.0033(8) -0.0007(8)
N15 0.0153(9) 0.0146(9) 0.0213(9) 0.0003(7) 0.0092(8) 0.0004(7)
C16 0.0157(10) 0.0131(10) 0.0177(10) -0.0013(8) 0.0087(8) 0.0017(8)
N16 0.0256(10) 0.0223(10) 0.0232(10) 0.0055(8) 0.0140(8) 0.0064(8)
C17 0.0109(9) 0.0144(10) 0.0136(10) 0.0002(8) 0.0018(8) 0.0004(7)
N17 0.0206(10) 0.0155(9) 0.0192(9) -0.0030(7) 0.0029(8) 0.0015(7)
C18 0.0178(11) 0.0111(9) 0.0175(10) -0.0026(8) 0.0079(9) 0.0004(8)
N18 0.0166(10) 0.0203(10) 0.0224(10) -0.0045(8) 0.0035(8) 0.0013(8)
N21 0.0173(9) 0.0121(9) 0.0312(11) 0.0034(8) 0.0115(8) 0.0015(7)
C22 0.0246(12) 0.0176(11) 0.0348(14) 0.0056(10) 0.0152(11) 0.0023(9)
C23 0.0334(14) 0.0298(14) 0.0357(15) 0.0099(11) 0.0162(12) 0.0012(11)
C24 0.0280(13) 0.0228(13) 0.0459(16) 0.0168(12) 0.0112(12) 0.0039(10)
C25 0.0230(12) 0.0155(11) 0.0485(16) 0.0081(11) 0.0148(12) 0.0035(9)
C26 0.0153(11) 0.0135(10) 0.0408(14) 0.0019(10) 0.0126(10) 0.0004(8)
C27 0.0173(11) 0.0145(11) 0.0421(15) -0.0067(10) 0.0144(10) -0.0018(9)
N28 0.0161(9) 0.0161(9) 0.0322(11) -0.0074(8) 0.0128(8) -0.0024(7)
C29 0.0244(12) 0.0234(12) 0.0341(14) -0.0134(10) 0.0131(11) -0.0051(10)
C30 0.0228(12) 0.0301(13) 0.0251(12) -0.0123(10) 0.0116(10) -0.0044(10)
C31 0.0220(12) 0.0298(13) 0.0188(11) -0.0061(10) 0.0071(9) -0.0016(10)
N32 0.0160(9) 0.0205(9) 0.0163(9) -0.0024(7) 0.0078(7) 0.0007(7)
C33 0.0183(11) 0.0188(11) 0.0200(11) 0.0027(9) 0.0101(9) 0.0020(9)
C34 0.0143(10) 0.0159(10) 0.0191(10) 0.0011(8) 0.0082(8) 0.0024(8)
C35 0.0224(11) 0.0167(11) 0.0266(12) 0.0011(9) 0.0138(10) -0.0017(9)
C36 0.0230(12) 0.0211(12) 0.0299(13) -0.0068(10) 0.0126(10) -0.0070(9)
C37 0.0236(12) 0.0283(13) 0.0202(11) -0.0067(10) 0.0075(9) -0.0066(10)
C38 0.0213(11) 0.0207(11) 0.0184(11) 0.0020(9) 0.0071(9) -0.0018(9)
N39 0.0139(8) 0.0129(8) 0.0185(9) 0.0002(7) 0.0069(7) 0.0008(7)
N41 0.0138(8) 0.0128(8) 0.0155(8) 0.0012(7) 0.0064(7) 0.0010(7)
C42 0.0198(11) 0.0140(10) 0.0195(11) -0.0019(8) 0.0063(9) -0.0019(8)
C43 0.0248(12) 0.0200(11) 0.0173(11) -0.0014(9) 0.0018(9) -0.0035(9)
C44 0.0214(11) 0.0204(11) 0.0187(11) 0.0048(9) -0.0008(9) -0.0014(9)
C45 0.0153(10) 0.0155(10) 0.0230(11) 0.0028(9) 0.0042(9) 0.0010(8)
C46 0.0126(10) 0.0139(10) 0.0160(10) 0.0019(8) 0.0058(8) -0.0004(8)
C47 0.0155(10) 0.0114(9) 0.0195(10) 0.0007(8) 0.0085(8) 0.0004(8)
N48 0.0164(9) 0.0124(8) 0.0158(9) 0.0004(7) 0.0060(7) -0.0010(7)
C49 0.0240(12) 0.0157(10) 0.0192(11) -0.0033(9) 0.0023(9) -0.0016(9)
C50 0.0239(12) 0.0188(11) 0.0180(11) -0.0037(9) 0.0059(9) -0.0006(9)
C51 0.0170(11) 0.0177(11) 0.0155(10) -0.0032(8) 0.0010(8) -0.0006(8)
N52 0.0152(9) 0.0136(8) 0.0139(8) -0.0018(7) 0.0031(7) 0.0016(7)
C53 0.0181(11) 0.0180(11) 0.0142(10) 0.0020(8) 0.0033(8) 0.0029(8)
C54 0.0154(10) 0.0151(10) 0.0174(10) 0.0010(8) 0.0057(8) 0.0014(8)
C55 0.0216(11) 0.0201(11) 0.0210(11) 0.0043(9) 0.0076(9) 0.0004(9)
C56 0.0238(12) 0.0176(11) 0.0318(13) 0.0029(10) 0.0125(10) -0.0030(9)
C57 0.0182(11) 0.0197(11) 0.0263(12) -0.0046(9) 0.0083(9) -0.0045(9)
C58 0.0120(10) 0.0210(11) 0.0165(10) -0.0005(8) 0.0050(8) 0.0005(8)
N59 0.0114(8) 0.0130(8) 0.0151(8) 0.0004(7) 0.0046(7) 0.0018(7)
O1 0.0321(10) 0.0148(8) 0.0144(8) 0.0008(6) 0.0099(7) 0.0050(7)
O2 0.0205(9) 0.0442(12) 0.0158(9) -0.0018(8) 0.0020(7) -0.0071(8)
O3 0.0369(11) 0.0190(9) 0.0242(9) 0.0082(8) 0.0039(8) -0.0014(8)
O4 0.0412(12) 0.0185(9) 0.0422(12) 0.0000(9) 0.0248(10) -0.0013(9)
O5 0.0315(10) 0.0333(11) 0.0290(10) -0.0023(9) 0.0124(8) 0.0086(8)
O6 0.0328(11) 0.0267(11) 0.0464(14) 0.0070(10) 0.0181(10) 0.0052(9)
O7 0.0441(13) 0.0326(12) 0.0367(12) 0.0085(9) 0.0213(10) 0.0065(10)
O8 0.0572(15) 0.0451(14) 0.0406(13) -0.0125(11) 0.0314(11) -0.0153(12)
O9 0.0478(14) 0.0363(13) 0.0342(13) -0.0089(10) -0.0014(10) 0.0058(10)

loop_
_atom_type_symbol
_atom_type_description
_atom_type_scat_dispersion_real
_atom_type_scat_dispersion_imag
_atom_type_scat_source
C C 0.0033 0.0016 'International Tables Vol C Tables 4.2.6.8 and 6.1.1.4'
H H 0 0 'International Tables Vol C Tables 4.2.6.8 and 6.1.1.4'
N N 0.0061 0.0033 'International Tables Vol C Tables 4.2.6.8 and 6.1.1.4'
O O 0.0106 0.006 'International Tables Vol C Tables 4.2.6.8 and 6.1.1.4'
Cu Cu 0.3201 1.2651 'International Tables Vol C Tables 4.2.6.8 and 6.1.1.4'
Mo Mo -1.6832 0.6857 'International Tables Vol C Tables 4.2.6.8 and 6.1.1.4'

loop_
_exptl_crystal_face_index_h
_exptl_crystal_face_index_k
_exptl_crystal_face_index_l
_exptl_crystal_face_perp_dist
-1 0 1 0.0672
0 0 1 0.0685
0 0 -1 0.0576
-1 -1 0 0.0916
1 1 0 0.1152
1 0 -1 0.0242
-1 1 0 0.099
1 -1 0 0.1157
-1 0 0 0.1078
2 1 -5 0.0615
2 -1 -5 0.0629

loop_
_geom_angle_atom_site_label_1
_geom_angle_atom_site_label_2
_geom_angle_atom_site_label_3
_geom_angle
C13 Mo1 C15 142.99(8)
C13 Mo1 C12 72.87(8)
C15 Mo1 C12 79.74(8)
C13 Mo1 C17 76.57(8)
C15 Mo1 C17 114.06(8)
C12 Mo1 C17 141.57(8)
C13 Mo1 C11 115.50(8)
C15 Mo1 C11 78.19(8)
C12 Mo1 C11 72.85(8)
C17 Mo1 C11 143.12(8)
C13 Mo1 C18 142.30(8)
C15 Mo1 C18 72.32(8)
C12 Mo1 C18 142.33(8)
C17 Mo1 C18 74.52(8)
C11 Mo1 C18 77.02(8)
C13 Mo1 C16 76.72(8)
C15 Mo1 C16 73.20(8)
C12 Mo1 C16 77.08(8)
C17 Mo1 C16 73.65(8)
C11 Mo1 C16 141.48(8)
C18 Mo1 C16 116.74(8)
C13 Mo1 C14 73.60(8)
C15 Mo1 C14 141.81(8)
C12 Mo1 C14 113.71(8)
C17 Mo1 C14 78.39(8)
C11 Mo1 C14 72.83(8)
C18 Mo1 C14 77.30(8)
C16 Mo1 C14 143.02(8)
N32 Cu1 N21 166.71(8)
N32 Cu1 N28 90.70(8)
N21 Cu1 N28 81.14(8)
N32 Cu1 N39 80.33(7)
N21 Cu1 N39 99.97(7)
N28 Cu1 N39 143.27(7)
N32 Cu1 N15 98.92(7)
N21 Cu1 N15 94.08(7)
N28 Cu1 N15 115.59(7)
N39 Cu1 N15 101.01(7)
N52 Cu2 N41 171.32(7)
N52 Cu2 N48 91.25(7)
N41 Cu2 N48 81.32(7)
N52 Cu2 N59 80.53(7)
N41 Cu2 N59 103.35(7)
N48 Cu2 N59 147.36(7)
N52 Cu2 N13 90.24(7)
N41 Cu2 N13 96.83(7)
N48 Cu2 N13 113.83(7)
N59 Cu2 N13 97.85(7)
N11 C11 Mo1 179.0(2)
N12 C12 Mo1 178.6(2)
N13 C13 Mo1 178.63(18)
C13 N13 Cu2 152.75(16)
N14 C14 Mo1 178.75(19)
N15 C15 Mo1 177.32(18)
C15 N15 Cu1 155.69(17)
N16 C16 Mo1 178.3(2)
N17 C17 Mo1 175.67(19)
N18 C18 Mo1 178.23(19)
C22 N21 C26 118.8(2)
C22 N21 Cu1 129.16(16)
C26 N21 Cu1 111.92(16)
N21 C22 C23 122.2(2)
N21 C22 H22 118.9
C23 C22 H22 118.9
C24 C23 C22 118.7(3)
C24 C23 H23 120.6
C22 C23 H23 120.6
C25 C24 C23 119.2(2)
C25 C24 H24 120.4
C23 C24 H24 120.4
C26 C25 C24 119.0(2)
C26 C25 H25 120.5
C24 C25 H25 120.5
N21 C26 C25 122.0(2)
N21 C26 C27 113.7(2)
C25 C26 C27 124.1(2)
N28 C27 C26 118.6(2)
N28 C27 H27 120.7
C26 C27 H27 120.7
C27 N28 C29 120.4(2)
C27 N28 Cu1 112.45(17)
C29 N28 Cu1 127.09(16)
N28 C29 C30 113.06(19)
N28 C29 H29A 109
C30 C29 H29A 109
N28 C29 H29B 109
C30 C29 H29B 109
H29A C29 H29B 107.8
C29 C30 C31 113.7(2)
C29 C30 H30A 108.8
C31 C30 H30A 108.8
C29 C30 H30B 108.8
C31 C30 H30B 108.8
H30A C30 H30B 107.7
N32 C31 C30 109.63(19)
N32 C31 H31A 109.7
C30 C31 H31A 109.7
N32 C31 H31B 109.7
C30 C31 H31B 109.7
H31A C31 H31B 108.2
C33 N32 C31 120.3(2)
C33 N32 Cu1 116.04(15)
C31 N32 Cu1 123.35(15)
N32 C33 C34 118.2(2)
N32 C33 H33 120.9
C34 C33 H33 120.9
N39 C34 C35 123.3(2)
N39 C34 C33 114.46(19)
C35 C34 C33 122.3(2)
C34 C35 C36 118.5(2)
C34 C35 H35 120.7
C36 C35 H35 120.7
C37 C36 C35 118.4(2)
C37 C36 H36 120.8
C35 C36 H36 120.8
C36 C37 C38 119.9(2)
C36 C37 H37 120.1
C38 C37 H37 120.1
N39 C38 C37 122.5(2)
N39 C38 H38 118.8
C37 C38 H38 118.8
C38 N39 C34 117.48(19)
C38 N39 Cu1 131.61(15)
C34 N39 Cu1 110.92(14)
C42 N41 C46 118.19(18)
C42 N41 Cu2 129.95(15)
C46 N41 Cu2 111.86(14)
N41 C42 C43 122.7(2)
N41 C42 H42 118.6
C43 C42 H42 118.6
C44 C43 C42 118.9(2)
C44 C43 H43 120.5
C42 C43 H43 120.5
C43 C44 C45 119.2(2)
C43 C44 H44 120.4
C45 C44 H44 120.4
C46 C45 C44 118.6(2)
C46 C45 H45 120.7
C44 C45 H45 120.7
N41 C46 C45 122.32(19)
N41 C46 C47 114.51(18)
C45 C46 C47 122.90(19)
N48 C47 C46 117.96(19)
N48 C47 H47 121
C46 C47 H47 121
C47 N48 C49 119.63(18)
C47 N48 Cu2 112.52(14)
C49 N48 Cu2 127.82(14)
N48 C49 C50 113.16(18)
N48 C49 H49A 108.9
C50 C49 H49A 108.9
N48 C49 H49B 108.9
C50 C49 H49B 108.9
H49A C49 H49B 107.8
C49 C50 C51 113.92(19)
C49 C50 H50A 108.8
C51 C50 H50A 108.8
C49 C50 H50B 108.8
C51 C50 H50B 108.8
H50A C50 H50B 107.7
N52 C51 C50 109.84(18)
N52 C51 H51A 109.7
C50 C51 H51A 109.7
N52 C51 H51B 109.7
C50 C51 H51B 109.7
H51A C51 H51B 108.2
C53 N52 C51 121.48(19)
C53 N52 Cu2 116.41(15)
C51 N52 Cu2 122.11(14)
N52 C53 C54 117.59(19)
N52 C53 H53 121.2
C54 C53 H53 121.2
N59 C54 C55 122.8(2)
N59 C54 C53 114.65(18)
C55 C54 C53 122.5(2)
C54 C55 C56 118.4(2)
C54 C55 H55 120.8
C56 C55 H55 120.8
C57 C56 C55 119.1(2)
C57 C56 H56 120.4
C55 C56 H56 120.4
C56 C57 C58 119.2(2)
C56 C57 H57 120.4
C58 C57 H57 120.4
N59 C58 C57 122.6(2)
N59 C58 H58 118.7
C57 C58 H58 118.7
C58 N59 C54 117.86(18)
C58 N59 Cu2 131.45(15)
C54 N59 Cu2 110.69(13)
H1A O1 H1B 105(3)
H2A O2 H2B 109(3)
H3A O3 H3B 109(3)
H4A O4 H4B 103(4)
H5A O5 H5B 111(4)
H6A O6 H6B 93(4)
H7A O7 H7B 101(4)
H8A O8 H8B 115(4)
H9A O9 H9B 111(4)

loop_
_geom_bond_atom_site_label_1
_geom_bond_atom_site_label_2
_geom_bond_distance
Mo1 C13 2.158(2)
Mo1 C15 2.159(2)
Mo1 C12 2.160(2)
Mo1 C17 2.163(2)
Mo1 C11 2.165(2)
Mo1 C18 2.171(2)
Mo1 C16 2.171(2)
Mo1 C14 2.173(2)
Cu1 N32 1.9793(19)
Cu1 N21 2.0069(19)
Cu1 N28 2.0179(18)
Cu1 N39 2.0929(18)
Cu1 N15 2.1004(18)
Cu2 N52 1.9653(18)
Cu2 N41 2.0008(17)
Cu2 N48 2.0232(17)
Cu2 N59 2.0875(18)
Cu2 N13 2.1338(18)
C11 N11 1.147(3)
C12 N12 1.150(3)
C13 N13 1.147(3)
C14 N14 1.149(3)
C15 N15 1.150(3)
C16 N16 1.149(3)
C17 N17 1.154(3)
C18 N18 1.149(3)
N21 C22 1.329(3)
N21 C26 1.358(3)
C22 C23 1.391(3)
C22 H22 0.95
C23 C24 1.387(4)
C23 H23 0.95
C24 C25 1.382(4)
C24 H24 0.95
C25 C26 1.377(3)
C25 H25 0.95
C26 C27 1.462(4)
C27 N28 1.268(3)
C27 H27 0.95
N28 C29 1.469(3)
C29 C30 1.508(4)
C29 H29A 0.99
C29 H29B 0.99
C30 C31 1.525(3)
C30 H30A 0.99
C30 H30B 0.99
C31 N32 1.462(3)
C31 H31A 0.99
C31 H31B 0.99
N32 C33 1.269(3)
C33 C34 1.464(3)
C33 H33 0.95
C34 N39 1.356(3)
C34 C35 1.378(3)
C35 C36 1.395(3)
C35 H35 0.95
C36 C37 1.375(3)
C36 H36 0.95
C37 C38 1.387(3)
C37 H37 0.95
C38 N39 1.336(3)
C38 H38 0.95
N41 C42 1.328(3)
N41 C46 1.359(3)
C42 C43 1.389(3)
C42 H42 0.95
C43 C44 1.377(3)
C43 H43 0.95
C44 C45 1.389(3)
C44 H44 0.95
C45 C46 1.381(3)
C45 H45 0.95
C46 C47 1.459(3)
C47 N48 1.272(3)
C47 H47 0.95
N48 C49 1.474(3)
C49 C50 1.509(3)
C49 H49A 0.99
C49 H49B 0.99
C50 C51 1.515(3)
C50 H50A 0.99
C50 H50B 0.99
C51 N52 1.460(3)
C51 H51A 0.99
C51 H51B 0.99
N52 C53 1.274(3)
C53 C54 1.462(3)
C53 H53 0.95
C54 N59 1.358(3)
C54 C55 1.385(3)
C55 C56 1.387(3)
C55 H55 0.95
C56 C57 1.376(3)
C56 H56 0.95
C57 C58 1.394(3)
C57 H57 0.95
C58 N59 1.331(3)
C58 H58 0.95
O1 H1A 0.79(4)
O1 H1B 0.81(3)
O2 H2A 0.77(4)
O2 H2B 0.82(4)
O3 H3A 0.72(4)
O3 H3B 0.82(3)
O4 H4A 0.86(4)
O4 H4B 0.77(5)
O5 H5A 0.82(4)
O5 H5B 0.82(4)
O6 H6A 0.83(5)
O6 H6B 0.70(4)
O7 H7A 0.71(4)
O7 H7B 0.84(4)
O8 H8A 0.73(4)
O8 H8B 0.81(4)
O9 H9A 0.75(4)
O9 H9B 0.81(4)

loop_
_geom_hbond_atom_site_label_D
_geom_hbond_atom_site_label_H
_geom_hbond_atom_site_label_A
_geom_hbond_distance_DH
_geom_hbond_distance_HA
_geom_hbond_distance_DA
_geom_hbond_angle_DHA
_geom_hbond_site_symmetry_A
O1 H1A N17 0.79(4) 2.04(4) 2.828(3) 173(3) .
O1 H1B N14 0.81(3) 2.06(3) 2.862(3) 175(3) 3_665
O2 H2A N18 0.77(4) 2.08(4) 2.841(3) 170(3) .
O2 H2B N12 0.82(4) 2.05(4) 2.851(3) 164(3) 4_575
O3 H3A N11 0.72(4) 2.12(4) 2.829(3) 169(4) 1_545
O3 H3B O1 0.82(3) 2.15(4) 2.945(3) 162(3) .
O4 H4A N12 0.86(4) 2.12(4) 2.960(3) 166(3) 1_545
O4 H4B O5 0.77(5) 1.98(5) 2.736(3) 167(5) 2_545
O5 H5A O1 0.82(4) 2.12(4) 2.941(3) 178(4) 2
O5 H5B O6 0.82(4) 1.94(4) 2.745(3) 167(4) 2
O6 H6A N16 0.83(5) 2.23(5) 3.050(3) 168(4) .
O6 H6B O7 0.70(4) 2.07(4) 2.756(3) 164(4) 4_666
O7 H7A O8 0.71(4) 2.07(4) 2.769(3) 168(4) 2_545
O7 H7B O9 0.84(4) 1.94(5) 2.750(3) 162(4) 2_545
O8 H8A N16 0.73(4) 2.40(4) 3.125(3) 172(4) .
O8 H8B O2 0.81(4) 2.04(4) 2.853(3) 176(4) 4_676
O9 H9A O4 0.75(4) 2.01(4) 2.736(3) 163(4) 3_666
O9 H9B O2 0.81(4) 2.14(5) 2.903(3) 158(4) 2

loop_
_geom_torsion_atom_site_label_1
_geom_torsion_atom_site_label_2
_geom_torsion_atom_site_label_3
_geom_torsion_atom_site_label_4
_geom_torsion
C26 N21 C22 C23 -3.7(4)
Cu1 N21 C22 C23 171.36(19)
N21 C22 C23 C24 1.0(4)
C22 C23 C24 C25 2.0(4)
C23 C24 C25 C26 -2.2(4)
C22 N21 C26 C25 3.5(3)
Cu1 N21 C26 C25 -172.35(18)
C22 N21 C26 C27 -172.6(2)
Cu1 N21 C26 C27 11.5(2)
C24 C25 C26 N21 -0.6(4)
C24 C25 C26 C27 175.1(2)
N21 C26 C27 N28 -1.1(3)
C25 C26 C27 N28 -177.2(2)
C26 C27 N28 C29 173.6(2)
C26 C27 N28 Cu1 -9.9(3)
C27 N28 C29 C30 139.5(2)
Cu1 N28 C29 C30 -36.4(3)
N28 C29 C30 C31 60.5(3)
C29 C30 C31 N32 -71.7(3)
C30 C31 N32 C33 -115.0(2)
C30 C31 N32 Cu1 58.0(2)
C31 N32 C33 C34 175.81(19)
Cu1 N32 C33 C34 2.3(3)
N32 C33 C34 N39 -2.7(3)
N32 C33 C34 C35 177.8(2)
N39 C34 C35 C36 -0.6(3)
C33 C34 C35 C36 178.9(2)
C34 C35 C36 C37 -0.3(3)
C35 C36 C37 C38 0.6(4)
C36 C37 C38 N39 -0.1(4)
C37 C38 N39 C34 -0.8(3)
C37 C38 N39 Cu1 179.16(17)
C35 C34 N39 C38 1.1(3)
C33 C34 N39 C38 -178.39(19)
C35 C34 N39 Cu1 -178.83(17)
C33 C34 N39 Cu1 1.6(2)
C46 N41 C42 C43 0.8(3)
Cu2 N41 C42 C43 -179.41(17)
N41 C42 C43 C44 1.7(4)
C42 C43 C44 C45 -1.8(4)
C43 C44 C45 C46 -0.5(3)
C42 N41 C46 C45 -3.2(3)
Cu2 N41 C46 C45 176.92(17)
C42 N41 C46 C47 170.99(19)
Cu2 N41 C46 C47 -8.9(2)
C44 C45 C46 N41 3.1(3)
C44 C45 C46 C47 -170.7(2)
N41 C46 C47 N48 -1.3(3)
C45 C46 C47 N48 172.9(2)
C46 C47 N48 C49 -171.19(19)
C46 C47 N48 Cu2 10.7(2)
C47 N48 C49 C50 -148.2(2)
Cu2 N48 C49 C50 29.6(3)
N48 C49 C50 C51 -57.1(3)
C49 C50 C51 N52 73.7(2)
C50 C51 N52 C53 120.6(2)
C50 C51 N52 Cu2 -60.3(2)
C51 N52 C53 C54 -177.11(19)
Cu2 N52 C53 C54 3.8(3)
N52 C53 C54 N59 -1.9(3)
N52 C53 C54 C55 178.1(2)
N59 C54 C55 C56 -0.2(4)
C53 C54 C55 C56 179.8(2)
C54 C55 C56 C57 0.9(4)
C55 C56 C57 C58 -0.7(4)
C56 C57 C58 N59 -0.2(3)
C57 C58 N59 C54 0.9(3)
C57 C58 N59 Cu2 -178.99(16)
C55 C54 N59 C58 -0.7(3)
C53 C54 N59 C58 179.34(19)
C55 C54 N59 Cu2 179.25(18)
C53 C54 N59 Cu2 -0.8(2)
